data_7710674
loop_
_publ_author_name
'Moaven, Shiva'
'Villanueva, Olivia'
'Unruh, Daniel K.'
'Cozzolino, Anthony Frank'

_publ_section_title
;
 The complicating role of pnictogen bond formation in the solution-phase
 and solid-state structures of the heavier pnictogen atranes.
;
_journal_name_full 'Dalton Transactions'
_journal_paper_doi 10.1039/D2DT01377K
_journal_year 2022
_chemical_formula_sum 'C24 H48 N4 O12 Sb4'
_chemical_formula_weight 1071.66
_chemical_properties_physical Air-sensitive,Moisture-sensitive
_space_group_IT_number 14
_space_group_name_Hall '-P 2ybc'
_space_group_name_H-M_alt 'P 1 21/c 1'
_symmetry_cell_setting monoclinic
_symmetry_Int_Tables_number 14
_symmetry_space_group_name_Hall '-P 2ybc'
_symmetry_space_group_name_H-M 'P 1 21/c 1'
_atom_sites_solution_hydrogens geom
_atom_sites_solution_primary dual
_atom_sites_solution_secondary difmap
_audit_creation_date 2017-01-06T09:54:59-00:00
_audit_creation_method 'WinGX routine CIF_UPDATE'
_audit_update_record
;
2022-04-26 deposited with the CCDC.	2022-07-01 downloaded from the CCDC.
;
_cell_angle_alpha 90
_cell_angle_beta 117.6200(10)
_cell_angle_gamma 90
_cell_formula_units_Z 2
_cell_length_a 13.3095(14)
_cell_length_b 11.5424(12)
_cell_length_c 12.4332(13)
_cell_measurement_reflns_used 8881
_cell_measurement_temperature 100(2)
_cell_measurement_theta_max 27.20
_cell_measurement_theta_min 2.47
_cell_volume 1692.4(3)
_computing_cell_refinement 'Bruker SAINT'
_computing_data_collection 'Bruker APEX2'
_computing_data_reduction 'Bruker SAINT'
_computing_structure_refinement 'SHELXL 2014/7 (Sheldrick, 2014)'
_computing_structure_solution 'SHELXT 2014/5 (Sheldrick, 2014)'
_diffrn_ambient_temperature 100(2)
_diffrn_measured_fraction_theta_full 1
_diffrn_measured_fraction_theta_max 0.998
_diffrn_measurement_device_type 'Bruker APEX-II CCD'
_diffrn_measurement_method '\w scans'
_diffrn_radiation_monochromator graphite
_diffrn_radiation_source 'fine-focus sealed tube'
_diffrn_radiation_type MoK\a
_diffrn_radiation_wavelength 0.71073
_diffrn_reflns_av_R_equivalents 0.0252
_diffrn_reflns_av_unetI/netI 0.0183
_diffrn_reflns_Laue_measured_fraction_full 1
_diffrn_reflns_Laue_measured_fraction_max 0.998
_diffrn_reflns_limit_h_max 17
_diffrn_reflns_limit_h_min -17
_diffrn_reflns_limit_k_max 14
_diffrn_reflns_limit_k_min -14
_diffrn_reflns_limit_l_max 15
_diffrn_reflns_limit_l_min -16
_diffrn_reflns_number 19551
_diffrn_reflns_point_group_measured_fraction_full 1
_diffrn_reflns_point_group_measured_fraction_max 0.998
_diffrn_reflns_theta_full 25.242
_diffrn_reflns_theta_max 27.215
_diffrn_reflns_theta_min 1.727
_exptl_absorpt_coefficient_mu 3.221
_exptl_absorpt_correction_T_max 0.7455
_exptl_absorpt_correction_T_min 0.6630
_exptl_absorpt_correction_type multi-scan
_exptl_absorpt_process_details SADABS
_exptl_crystal_colour colourless
_exptl_crystal_density_diffrn 2.103
_exptl_crystal_description cube
_exptl_crystal_F_000 1040
_exptl_crystal_recrystallization_method 'Re-crystallisation from solvent'
_exptl_crystal_size_max 0.145
_exptl_crystal_size_mid 0.12
_exptl_crystal_size_min 0.045
_refine_diff_density_max 0.545
_refine_diff_density_min -0.359
_refine_diff_density_rms 0.082
_refine_ls_extinction_method none
_refine_ls_goodness_of_fit_ref 1.03
_refine_ls_hydrogen_treatment constr
_refine_ls_matrix_type full
_refine_ls_number_parameters 199
_refine_ls_number_reflns 3767
_refine_ls_number_restraints 0
_refine_ls_restrained_S_all 1.03
_refine_ls_R_factor_all 0.0203
_refine_ls_R_factor_gt 0.0167
_refine_ls_shift/su_max 0.003
_refine_ls_shift/su_mean 0
_refine_ls_structure_factor_coef Fsqd
_refine_ls_weighting_details 'w=1/[\s^2^(Fo^2^)+(0.0177P)^2^+1.1794P] where P=(Fo^2^+2Fc^2^)/3'
_refine_ls_weighting_scheme calc
_refine_ls_wR_factor_gt 0.0386
_refine_ls_wR_factor_ref 0.0402
_reflns_number_gt 3364
_reflns_number_total 3767
_reflns_threshold_expression 'I > 2\s(I)'
_cod_data_source_file d2dt01377k3.cif
_cod_data_source_block Sb-1
_cod_original_sg_symbol_H-M 'P 21/c'
_cod_database_code 7710674
_shelx_estimated_absorpt_t_min 0.652
_shelx_estimated_absorpt_t_max 0.869

loop_
_symmetry_equiv_pos_as_xyz
'x, y, z'
'-x, y+1/2, -z+1/2'
'-x, -y, -z'
'x, -y-1/2, z-1/2'

loop_
_atom_site_label
_atom_site_type_symbol
_atom_site_fract_x
_atom_site_fract_y
_atom_site_fract_z
_atom_site_U_iso_or_equiv
_atom_site_adp_type
_atom_site_occupancy
_atom_site_calc_flag
_atom_site_disorder_assembly
_atom_site_disorder_group
Sb1 Sb 0.32447(2) 0.65928(2) 0.38234(2) 0.01017(4) Uani 1 d . .
C1 C 0.05439(18) 0.70141(19) 0.24705(19) 0.0132(4) Uani 1 d . .
H1A H 0.0421 0.7785 0.208 0.016 Uiso 1 calc . .
H1B H -0.0189 0.674 0.2401 0.016 Uiso 1 calc . .
N1 N 0.13904(15) 0.71062(15) 0.37677(15) 0.0105(4) Uani 1 d . .
O1 O 0.21025(13) 0.64331(13) 0.20987(13) 0.0137(3) Uani 1 d . .
Sb2 Sb 0.70657(2) 0.65167(2) 0.46600(2) 0.01061(4) Uani 1 d . .
C2 C 0.09692(18) 0.6167(2) 0.18337(19) 0.0145(4) Uani 1 d . .
H2A H 0.0934 0.5368 0.2104 0.017 Uiso 1 calc . .
H2B H 0.0475 0.6208 0.0946 0.017 Uiso 1 calc . .
N2 N 0.62903(15) 0.77079(15) 0.28019(15) 0.0103(4) Uani 1 d . .
O2 O 0.32977(13) 0.83105(13) 0.39917(14) 0.0160(3) Uani 1 d . .
O3 O 0.18348(12) 0.46133(13) 0.41259(13) 0.0147(3) Uani 1 d . .
C3 C 0.1569(2) 0.83281(18) 0.4183(2) 0.0156(5) Uani 1 d . .
H3A H 0.1951 0.8355 0.5081 0.019 Uiso 1 calc . .
H3B H 0.0829 0.8726 0.3881 0.019 Uiso 1 calc . .
O6 O 0.44009(13) 0.67581(13) 0.32163(14) 0.0156(3) Uani 1 d . .
C6 C 0.09220(18) 0.51138(19) 0.4246(2) 0.0151(5) Uani 1 d . .
H6A H 0.0812 0.4686 0.4874 0.018 Uiso 1 calc . .
H6B H 0.0219 0.5036 0.3468 0.018 Uiso 1 calc . .
O5 O 0.84210(13) 0.73720(13) 0.47820(14) 0.0183(3) Uani 1 d . .
C5 C 0.11241(18) 0.63839(18) 0.45942(19) 0.0128(4) Uani 1 d . .
H5A H 0.0439 0.6702 0.4608 0.015 Uiso 1 calc . .
H5B H 0.176 0.6445 0.5427 0.015 Uiso 1 calc . .
O4 O 0.68668(13) 0.54044(12) 0.33673(13) 0.0147(3) Uani 1 d . .
C4 C 0.22941(19) 0.89371(19) 0.3707(2) 0.0183(5) Uani 1 d . .
H4A H 0.1855 0.9025 0.2816 0.022 Uiso 1 calc . .
H4B H 0.2493 0.9721 0.4068 0.022 Uiso 1 calc . .
C9 C 0.71924(18) 0.85769(18) 0.3079(2) 0.0153(5) Uani 1 d . .
H9A H 0.7117 0.9209 0.3575 0.018 Uiso 1 calc . .
H9B H 0.712 0.8917 0.2315 0.018 Uiso 1 calc . .
C8 C 0.60022(19) 0.56789(18) 0.21759(19) 0.0139(4) Uani 1 d . .
H8A H 0.5249 0.5625 0.215 0.017 Uiso 1 calc . .
H8B H 0.6024 0.5116 0.1586 0.017 Uiso 1 calc . .
C7 C 0.61796(18) 0.68963(18) 0.18304(19) 0.0124(4) Uani 1 d . .
H7A H 0.6874 0.6922 0.1728 0.015 Uiso 1 calc . .
H7B H 0.5527 0.7123 0.1052 0.015 Uiso 1 calc . .
C10 C 0.83425(19) 0.8000(2) 0.3767(2) 0.0187(5) Uani 1 d . .
H10A H 0.8467 0.7467 0.3216 0.022 Uiso 1 calc . .
H10B H 0.8943 0.8599 0.4046 0.022 Uiso 1 calc . .
C11 C 0.52209(18) 0.83037(18) 0.2559(2) 0.0135(4) Uani 1 d . .
H11A H 0.5032 0.8855 0.1883 0.016 Uiso 1 calc . .
H11B H 0.5355 0.8763 0.3286 0.016 Uiso 1 calc . .
C12 C 0.42050(18) 0.75329(19) 0.2244(2) 0.0141(4) Uani 1 d . .
H12A H 0.3533 0.8018 0.2068 0.017 Uiso 1 calc . .
H12B H 0.4045 0.7081 0.1505 0.017 Uiso 1 calc . .

loop_
_atom_site_aniso_label
_atom_site_aniso_U_11
_atom_site_aniso_U_22
_atom_site_aniso_U_33
_atom_site_aniso_U_23
_atom_site_aniso_U_13
_atom_site_aniso_U_12
Sb1 0.00856(7) 0.01267(8) 0.00982(7) 0.00243(5) 0.00472(6) 0.00126(5)
C1 0.0091(10) 0.0180(11) 0.0114(10) 0.0033(8) 0.0038(9) 0.0037(8)
N1 0.0111(9) 0.0110(9) 0.0099(9) 0.0013(7) 0.0051(7) 0.0011(7)
O1 0.0128(8) 0.0194(8) 0.0104(7) 0.0008(6) 0.0066(6) 0.0001(6)
Sb2 0.01229(8) 0.01080(7) 0.01052(8) 0.00168(5) 0.00681(6) 0.00219(5)
C2 0.0108(11) 0.0208(11) 0.0099(10) -0.0007(9) 0.0032(9) 0.0000(9)
N2 0.0101(9) 0.0100(8) 0.0112(9) 0.0006(7) 0.0054(7) -0.0006(7)
O2 0.0151(8) 0.0143(8) 0.0214(9) -0.0012(6) 0.0109(7) -0.0015(6)
O3 0.0139(8) 0.0169(8) 0.0161(8) 0.0066(6) 0.0094(7) 0.0058(6)
C3 0.0165(11) 0.0148(11) 0.0187(12) -0.0003(9) 0.0109(10) 0.0029(9)
O6 0.0135(8) 0.0199(8) 0.0166(8) 0.0071(6) 0.0097(7) 0.0040(6)
C6 0.0120(11) 0.0171(11) 0.0187(11) 0.0065(9) 0.0092(9) 0.0029(8)
O5 0.0160(8) 0.0175(8) 0.0170(8) 0.0055(6) 0.0039(7) -0.0038(6)
C5 0.0104(10) 0.0174(11) 0.0133(11) 0.0045(8) 0.0078(9) 0.0033(8)
O4 0.0185(8) 0.0111(7) 0.0145(8) 0.0007(6) 0.0077(7) 0.0036(6)
C4 0.0205(12) 0.0127(11) 0.0257(13) 0.0011(9) 0.0142(11) 0.0014(9)
C9 0.0144(11) 0.0123(10) 0.0170(11) 0.0020(8) 0.0053(9) -0.0033(8)
C8 0.0165(11) 0.0125(10) 0.0146(11) -0.0022(8) 0.0087(9) -0.0002(8)
C7 0.0116(11) 0.0150(10) 0.0129(10) 0.0001(8) 0.0076(9) 0.0008(8)
C10 0.0150(12) 0.0190(12) 0.0185(12) 0.0059(9) 0.0047(10) -0.0036(9)
C11 0.0152(11) 0.0129(10) 0.0135(11) 0.0038(8) 0.0076(9) 0.0055(8)
C12 0.0108(11) 0.0193(11) 0.0139(11) 0.0053(9) 0.0070(9) 0.0042(8)

loop_
_atom_type_symbol
_atom_type_description
_atom_type_scat_dispersion_real
_atom_type_scat_dispersion_imag
_atom_type_scat_source
C C 0.0033 0.0016 'International Tables Vol C Tables 4.2.6.8 and 6.1.1.4'
H H 0 0 'International Tables Vol C Tables 4.2.6.8 and 6.1.1.4'
N N 0.0061 0.0033 'International Tables Vol C Tables 4.2.6.8 and 6.1.1.4'
O O 0.0106 0.006 'International Tables Vol C Tables 4.2.6.8 and 6.1.1.4'
Sb Sb -0.5866 1.5461 'International Tables Vol C Tables 4.2.6.8 and 6.1.1.4'

loop_
_geom_angle_atom_site_label_1
_geom_angle_atom_site_label_2
_geom_angle_atom_site_label_3
_geom_angle
_geom_angle_site_symmetry_1
_geom_angle_site_symmetry_3
_geom_angle_publ_flag
O1 Sb1 O2 100.28(6) . . ?
O1 Sb1 O6 86.52(6) . . ?
O2 Sb1 O6 87.08(6) . . ?
O1 Sb1 N1 74.96(6) . . ?
O2 Sb1 N1 75.77(6) . . ?
O6 Sb1 N1 151.77(6) . . ?
N1 C1 C2 109.49(17) . . ?
N1 C1 H1A 109.8 . . ?
C2 C1 H1A 109.8 . . ?
N1 C1 H1B 109.8 . . ?
C2 C1 H1B 109.8 . . ?
H1A C1 H1B 108.2 . . ?
C1 N1 C3 111.44(17) . . ?
C1 N1 C5 114.02(16) . . ?
C3 N1 C5 110.10(16) . . ?
C1 N1 Sb1 104.77(12) . . ?
C3 N1 Sb1 102.59(12) . . ?
C5 N1 Sb1 113.27(12) . . ?
C2 O1 Sb1 118.10(12) . . ?
O4 Sb2 O5 99.12(7) . . ?
O4 Sb2 O3 88.04(6) . 3_666 ?
O5 Sb2 O3 86.94(6) . 3_666 ?
O4 Sb2 N2 76.13(6) . . ?
O5 Sb2 N2 76.52(6) . . ?
O3 Sb2 N2 154.75(6) 3_666 . ?
O1 C2 C1 110.59(17) . . ?
O1 C2 H2A 109.5 . . ?
C1 C2 H2A 109.5 . . ?
O1 C2 H2B 109.5 . . ?
C1 C2 H2B 109.5 . . ?
H2A C2 H2B 108.1 . . ?
C9 N2 C11 109.44(16) . . ?
C9 N2 C7 112.47(17) . . ?
C11 N2 C7 113.89(16) . . ?
C9 N2 Sb2 102.61(12) . . ?
C11 N2 Sb2 113.27(12) . . ?
C7 N2 Sb2 104.57(12) . . ?
C4 O2 Sb1 120.01(13) . . ?
C6 O3 Sb2 123.04(13) . 3_666 ?
N1 C3 C4 109.48(18) . . ?
N1 C3 H3A 109.8 . . ?
C4 C3 H3A 109.8 . . ?
N1 C3 H3B 109.8 . . ?
C4 C3 H3B 109.8 . . ?
H3A C3 H3B 108.2 . . ?
C12 O6 Sb1 120.39(12) . . ?
O3 C6 C5 112.18(17) . . ?
O3 C6 H6A 109.2 . . ?
C5 C6 H6A 109.2 . . ?
O3 C6 H6B 109.2 . . ?
C5 C6 H6B 109.2 . . ?
H6A C6 H6B 107.9 . . ?
C10 O5 Sb2 119.59(13) . . ?
N1 C5 C6 114.33(17) . . ?
N1 C5 H5A 108.7 . . ?
C6 C5 H5A 108.7 . . ?
N1 C5 H5B 108.7 . . ?
C6 C5 H5B 108.7 . . ?
H5A C5 H5B 107.6 . . ?
C8 O4 Sb2 116.06(12) . . ?
O2 C4 C3 111.32(18) . . ?
O2 C4 H4A 109.4 . . ?
C3 C4 H4A 109.4 . . ?
O2 C4 H4B 109.4 . . ?
C3 C4 H4B 109.4 . . ?
H4A C4 H4B 108 . . ?
N2 C9 C10 109.38(17) . . ?
N2 C9 H9A 109.8 . . ?
C10 C9 H9A 109.8 . . ?
N2 C9 H9B 109.8 . . ?
C10 C9 H9B 109.8 . . ?
H9A C9 H9B 108.2 . . ?
O4 C8 C7 110.02(17) . . ?
O4 C8 H8A 109.7 . . ?
C7 C8 H8A 109.7 . . ?
O4 C8 H8B 109.7 . . ?
C7 C8 H8B 109.7 . . ?
H8A C8 H8B 108.2 . . ?
N2 C7 C8 108.92(17) . . ?
N2 C7 H7A 109.9 . . ?
C8 C7 H7A 109.9 . . ?
N2 C7 H7B 109.9 . . ?
C8 C7 H7B 109.9 . . ?
H7A C7 H7B 108.3 . . ?
O5 C10 C9 111.43(19) . . ?
O5 C10 H10A 109.3 . . ?
C9 C10 H10A 109.3 . . ?
O5 C10 H10B 109.3 . . ?
C9 C10 H10B 109.3 . . ?
H10A C10 H10B 108 . . ?
N2 C11 C12 116.08(17) . . ?
N2 C11 H11A 108.3 . . ?
C12 C11 H11A 108.3 . . ?
N2 C11 H11B 108.3 . . ?
C12 C11 H11B 108.3 . . ?
H11A C11 H11B 107.4 . . ?
O6 C12 C11 111.03(17) . . ?
O6 C12 H12A 109.4 . . ?
C11 C12 H12A 109.4 . . ?
O6 C12 H12B 109.4 . . ?
C11 C12 H12B 109.4 . . ?
H12A C12 H12B 108 . . ?

loop_
_geom_bond_atom_site_label_1
_geom_bond_atom_site_label_2
_geom_bond_distance
_geom_bond_site_symmetry_2
_geom_bond_publ_flag
Sb1 O1 1.9800(15) . ?
Sb1 O2 1.9915(15) . ?
Sb1 O6 2.0127(15) . ?
Sb1 N1 2.5077(18) . ?
C1 N1 1.482(3) . ?
C1 C2 1.522(3) . ?
C1 H1A 0.99 . ?
C1 H1B 0.99 . ?
N1 C3 1.483(3) . ?
N1 C5 1.488(3) . ?
O1 C2 1.420(3) . ?
Sb2 O4 1.9766(15) . ?
Sb2 O5 1.9995(15) . ?
Sb2 O3 2.0181(14) 3_666 ?
Sb2 N2 2.4662(17) . ?
C2 H2A 0.99 . ?
C2 H2B 0.99 . ?
N2 C9 1.477(3) . ?
N2 C11 1.480(3) . ?
N2 C7 1.481(3) . ?
O2 C4 1.412(3) . ?
O3 C6 1.415(2) . ?
O3 Sb2 2.0181(14) 3_666 ?
C3 C4 1.518(3) . ?
C3 H3A 0.99 . ?
C3 H3B 0.99 . ?
O6 C12 1.428(2) . ?
C6 C5 1.517(3) . ?
C6 H6A 0.99 . ?
C6 H6B 0.99 . ?
O5 C10 1.417(3) . ?
C5 H5A 0.99 . ?
C5 H5B 0.99 . ?
O4 C8 1.428(2) . ?
C4 H4A 0.99 . ?
C4 H4B 0.99 . ?
C9 C10 1.518(3) . ?
C9 H9A 0.99 . ?
C9 H9B 0.99 . ?
C8 C7 1.519(3) . ?
C8 H8A 0.99 . ?
C8 H8B 0.99 . ?
C7 H7A 0.99 . ?
C7 H7B 0.99 . ?
C10 H10A 0.99 . ?
C10 H10B 0.99 . ?
C11 C12 1.511(3) . ?
C11 H11A 0.99 . ?
C11 H11B 0.99 . ?
C12 H12A 0.99 . ?
C12 H12B 0.99 . ?
